data_4344477
loop_
_publ_author_name
'Wrubl, Federico'
'Manfrinetti, Pietro'
'Pani, Marcella'
'Solokha, Pavlo'
'Saccone, Adriana'

_publ_section_title
;
 Crystal Chemistry of the New Families of Interstitial Compounds R6Mg23C
 (R = La, Ce, Pr, Nd, Sm, or Gd) and Ce6Mg23Z (Z = C, Si, Ge, Sn, Pb, P,
 As, or Sb).
;
_journal_issue 1
_journal_name_full 'Inorganic chemistry'
_journal_page_first 191
_journal_paper_doi 10.1021/acs.inorgchem.5b02114
_journal_volume 55
_journal_year 2015
_chemical_formula_sum 'Ce6 Mg23 Sb'
_chemical_formula_weight 1521.6
_space_group_IT_number 225
_symmetry_cell_setting cubic
_symmetry_space_group_name_Hall '-F 4 2 3'
_symmetry_space_group_name_H-M 'F m -3 m'
_cell_angle_alpha 90.00000
_cell_angle_beta 90.00000
_cell_angle_gamma 90.00000
_cell_formula_units_Z 4
_cell_length_a 14.628(3)
_cell_length_b 14.628(3)
_cell_length_c 14.628(3)
_cell_measurement_temperature 298
_cell_volume 3130.1(11)
_computing_structure_refinement FULLPROF
_diffrn_ambient_temperature 298
_diffrn_measurement_device_type 'Bragg-Brentano PanAlytical diddractometer'
_diffrn_radiation_wavelength 1.5418
_diffrn_source 'sealed X-ray tube'
_diffrn_source_target Cu
_pd_char_colour 'dark grey'
_pd_meas_2theta_range_inc 0.020005
_pd_meas_2theta_range_max 94.68000
_pd_meas_2theta_range_min 8.12000
_pd_meas_number_of_points 4329
_pd_meas_scan_method step
_pd_prep_temperature 298
_pd_proc_2theta_range_inc 0.020005
_pd_proc_2theta_range_max 94.6874
_pd_proc_2theta_range_min 8.1274
_pd_proc_ls_background_function
;
linear interpolation between a set of background points with refinable heights
;
_pd_proc_ls_profile_function Pseudo-Voigt
_pd_proc_ls_prof_R_factor 2.1625
_pd_proc_ls_prof_wR_expected 1.8333
_pd_proc_ls_prof_wR_factor 2.9235
_pd_proc_wavelength 1.540560
_pd_spec_mount_mode reflection
_pd_spec_shape flat_sheet
_pd_spec_size_thick 0.01
_refine_ls_goodness_of_fit_all 1.59
_refine_ls_number_parameters 23
_refine_ls_number_reflns 206
_refine_ls_number_restraints 0
_refine_ls_R_I_factor 1.9390
_refine_ls_shift/su_max 0.03
_cod_data_source_file ce623sb.txt
_cod_data_source_block Ce6Mg23Sb
_cod_depositor_comments
;
The following automatic conversions were performed:

'_symmetry_cell_setting' value 'Cubic' changed to 'cubic' according
to
/usr/data/users/saulius/crontab/automatic-downloads/rss-feeds/ACS/lib/dictionaries/cif_core.dic
dictionary named 'cif_core.dic' version 2.4.2 from 2011-04-26.

Automatic conversion script
Id: cif_fix_values 4268 2015-11-12 08:31:59Z antanas 

 Adding full bibliography for 4344470--4344483.cif.
;
_cod_original_cell_volume 3130(2)
_cod_original_sg_symbol_H-M 'F M -3 M'
_cod_database_code 4344477
_pd_proc_ls_prof_cr_factor 12.2555
_pd_proc_ls_prof_cwr_factor 10.5893
_pd_proc_ls_prof_cwr_expected 6.6405
_pd_proc_ls_prof_chi2 2.5430
_pd_proc_ls_prof_echi2 2.7671

loop_
_symmetry_equiv_pos_as_xyz
x,y,z
x,-y,-z
-x,y,-z
-x,-y,z
y,z,x
-y,-z,x
y,-z,-x
-y,z,-x
z,x,y
-z,x,-y
-z,-x,y
z,-x,-y
y,x,z
-y,x,-z
y,-x,-z
-y,-x,z
z,y,x
-z,-y,x
-z,y,-x
z,-y,-x
x,z,y
x,-z,-y
-x,-z,y
-x,z,-y
-x,-y,-z
-x,y,z
x,-y,z
x,y,-z
-y,-z,-x
y,z,-x
-y,z,x
y,-z,x
-z,-x,-y
z,-x,y
z,x,-y
-z,x,y
-y,-x,-z
y,-x,z
-y,x,z
y,x,-z
-z,-y,-x
z,y,-x
z,-y,x
-z,y,x
-x,-z,-y
-x,z,y
x,z,-y
x,-z,y
x+1/2,y+1/2,z
x+1/2,-y+1/2,-z
-x+1/2,y+1/2,-z
-x+1/2,-y+1/2,z
y+1/2,z+1/2,x
-y+1/2,-z+1/2,x
y+1/2,-z+1/2,-x
-y+1/2,z+1/2,-x
z+1/2,x+1/2,y
-z+1/2,x+1/2,-y
-z+1/2,-x+1/2,y
z+1/2,-x+1/2,-y
y+1/2,x+1/2,z
-y+1/2,x+1/2,-z
y+1/2,-x+1/2,-z
-y+1/2,-x+1/2,z
z+1/2,y+1/2,x
-z+1/2,-y+1/2,x
-z+1/2,y+1/2,-x
z+1/2,-y+1/2,-x
x+1/2,z+1/2,y
x+1/2,-z+1/2,-y
-x+1/2,-z+1/2,y
-x+1/2,z+1/2,-y
-x+1/2,-y+1/2,-z
-x+1/2,y+1/2,z
x+1/2,-y+1/2,z
x+1/2,y+1/2,-z
-y+1/2,-z+1/2,-x
y+1/2,z+1/2,-x
-y+1/2,z+1/2,x
y+1/2,-z+1/2,x
-z+1/2,-x+1/2,-y
z+1/2,-x+1/2,y
z+1/2,x+1/2,-y
-z+1/2,x+1/2,y
-y+1/2,-x+1/2,-z
y+1/2,-x+1/2,z
-y+1/2,x+1/2,z
y+1/2,x+1/2,-z
-z+1/2,-y+1/2,-x
z+1/2,y+1/2,-x
z+1/2,-y+1/2,x
-z+1/2,y+1/2,x
-x+1/2,-z+1/2,-y
-x+1/2,z+1/2,y
x+1/2,z+1/2,-y
x+1/2,-z+1/2,y
x+1/2,y,z+1/2
x+1/2,-y,-z+1/2
-x+1/2,y,-z+1/2
-x+1/2,-y,z+1/2
y+1/2,z,x+1/2
-y+1/2,-z,x+1/2
y+1/2,-z,-x+1/2
-y+1/2,z,-x+1/2
z+1/2,x,y+1/2
-z+1/2,x,-y+1/2
-z+1/2,-x,y+1/2
z+1/2,-x,-y+1/2
y+1/2,x,z+1/2
-y+1/2,x,-z+1/2
y+1/2,-x,-z+1/2
-y+1/2,-x,z+1/2
z+1/2,y,x+1/2
-z+1/2,-y,x+1/2
-z+1/2,y,-x+1/2
z+1/2,-y,-x+1/2
x+1/2,z,y+1/2
x+1/2,-z,-y+1/2
-x+1/2,-z,y+1/2
-x+1/2,z,-y+1/2
-x+1/2,-y,-z+1/2
-x+1/2,y,z+1/2
x+1/2,-y,z+1/2
x+1/2,y,-z+1/2
-y+1/2,-z,-x+1/2
y+1/2,z,-x+1/2
-y+1/2,z,x+1/2
y+1/2,-z,x+1/2
-z+1/2,-x,-y+1/2
z+1/2,-x,y+1/2
z+1/2,x,-y+1/2
-z+1/2,x,y+1/2
-y+1/2,-x,-z+1/2
y+1/2,-x,z+1/2
-y+1/2,x,z+1/2
y+1/2,x,-z+1/2
-z+1/2,-y,-x+1/2
z+1/2,y,-x+1/2
z+1/2,-y,x+1/2
-z+1/2,y,x+1/2
-x+1/2,-z,-y+1/2
-x+1/2,z,y+1/2
x+1/2,z,-y+1/2
x+1/2,-z,y+1/2
x,y+1/2,z+1/2
x,-y+1/2,-z+1/2
-x,y+1/2,-z+1/2
-x,-y+1/2,z+1/2
y,z+1/2,x+1/2
-y,-z+1/2,x+1/2
y,-z+1/2,-x+1/2
-y,z+1/2,-x+1/2
z,x+1/2,y+1/2
-z,x+1/2,-y+1/2
-z,-x+1/2,y+1/2
z,-x+1/2,-y+1/2
y,x+1/2,z+1/2
-y,x+1/2,-z+1/2
y,-x+1/2,-z+1/2
-y,-x+1/2,z+1/2
z,y+1/2,x+1/2
-z,-y+1/2,x+1/2
-z,y+1/2,-x+1/2
z,-y+1/2,-x+1/2
x,z+1/2,y+1/2
x,-z+1/2,-y+1/2
-x,-z+1/2,y+1/2
-x,z+1/2,-y+1/2
-x,-y+1/2,-z+1/2
-x,y+1/2,z+1/2
x,-y+1/2,z+1/2
x,y+1/2,-z+1/2
-y,-z+1/2,-x+1/2
y,z+1/2,-x+1/2
-y,z+1/2,x+1/2
y,-z+1/2,x+1/2
-z,-x+1/2,-y+1/2
z,-x+1/2,y+1/2
z,x+1/2,-y+1/2
-z,x+1/2,y+1/2
-y,-x+1/2,-z+1/2
y,-x+1/2,z+1/2
-y,x+1/2,z+1/2
y,x+1/2,-z+1/2
-z,-y+1/2,-x+1/2
z,y+1/2,-x+1/2
z,-y+1/2,x+1/2
-z,y+1/2,x+1/2
-x,-z+1/2,-y+1/2
-x,z+1/2,y+1/2
x,z+1/2,-y+1/2
x,-z+1/2,y+1/2

loop_
_atom_site_label
_atom_site_fract_x
_atom_site_fract_y
_atom_site_fract_z
_atom_site_U_iso_or_equiv
_atom_site_occupancy
_atom_site_adp_type
_atom_site_type_symbol
Ce 0.21713(10) 0.00000 0.00000 0.0173(5) 1.00000 Uiso CE
Mg1 0.1716(2) 0.1716(2) 0.1716(2) 0.0165(13) 1.00000 Uiso MG
Mg2 0.3786(2) 0.3786(2) 0.3786(2) 0.0165(13) 1.00000 Uiso MG
Mg3 0.00000 0.25000 0.25000 0.0165(13) 1.00000 Uiso MG
Mg4 0.50000 0.50000 0.50000 0.0165(13) 1.00000 Uiso MG
Sb 0.00000 0.00000 0.00000 0.052(2) 1.00000 Uiso SB

loop_
_atom_type_symbol
_atom_type_scat_Cromer_Mann_a1
_atom_type_scat_Cromer_Mann_b1
_atom_type_scat_Cromer_Mann_a2
_atom_type_scat_Cromer_Mann_b2
_atom_type_scat_Cromer_Mann_a3
_atom_type_scat_Cromer_Mann_b3
_atom_type_scat_Cromer_Mann_a4
_atom_type_scat_Cromer_Mann_b4
_atom_type_scat_Cromer_Mann_c
_atom_type_scat_dispersion_real
_atom_type_scat_dispersion_imag
_atom_type_scat_source
ce 21.16710 2.81219 19.76950 0.22684 11.85130 17.60830 3.33049 127.11300 1.86264 -2.17000 9.64800 International_Tables_for_Crystallography_Vol.C(1991)_Tables_6.1.1.4_and_6.1.1.5
mg 5.42040 2.82750 2.17350 79.26110 1.22690 0.38080 2.30730 7.19370 0.85840 0.16500 0.17700 International_Tables_for_Crystallography_Vol.C(1991)_Tables_6.1.1.4_and_6.1.1.5
sb 19.64180 5.30340 19.04550 0.46070 5.03710 27.90740 2.68270 75.28250 4.59090 -0.28700 5.89400 International_Tables_for_Crystallography_Vol.C(1991)_Tables_6.1.1.4_and_6.1.1.5

loop_
_geom_angle_atom_site_label_1
_geom_angle_atom_site_label_2
_geom_angle_atom_site_label_3
_geom_angle
_geom_angle_site_symmetry_1
_geom_angle_site_symmetry_3
Ce Ce Ce 90.00(3) 5_555 7_555
Ce Ce Ce 60.00(3) 5_555 9_555
Ce Ce Ce 60.00(3) 5_555 11_555
Ce Ce Mg1 51.55(6) 5_555 1_555
Ce Ce Mg1 111.16(9) 5_555 2_555
Ce Ce Mg1 51.55(6) 5_555 27_555
Ce Ce Mg1 111.16(9) 5_555 28_555
Ce Ce Mg2 148.07(10) 5_555 145_544
Ce Ce Mg2 96.90(9) 5_555 146_555
Ce Ce Mg2 148.07(10) 5_555 171_554
Ce Ce Mg2 96.90(9) 5_555 172_545
Ce Ce Mg3 95.29(3) 5_555 5_555
Ce Ce Mg3 95.29(3) 5_555 7_555
Ce Ce Mg3 52.49(3) 5_555 9_555
Ce Ce Mg3 142.49(3) 5_555 12_555
Ce Ce Mg4 135.00(4) 5_555 145_544
Ce Ce Ce 60.00(3) 7_555 9_555
Ce Ce Ce 60.00(3) 7_555 11_555
Ce Ce Mg1 111.16(9) 7_555 1_555
Ce Ce Mg1 51.55(6) 7_555 2_555
Ce Ce Mg1 111.16(9) 7_555 27_555
Ce Ce Mg1 51.55(6) 7_555 28_555
Ce Ce Mg2 96.90(9) 7_555 145_544
Ce Ce Mg2 148.07(10) 7_555 146_555
Ce Ce Mg2 96.90(9) 7_555 171_554
Ce Ce Mg2 148.07(10) 7_555 172_545
Ce Ce Mg3 95.29(3) 7_555 5_555
Ce Ce Mg3 95.29(3) 7_555 7_555
Ce Ce Mg3 142.49(3) 7_555 9_555
Ce Ce Mg3 52.49(3) 7_555 12_555
Ce Ce Mg4 135.00(4) 7_555 145_544
Ce Ce Ce 90.00(3) 9_555 11_555
Ce Ce Mg1 51.55(6) 9_555 1_555
Ce Ce Mg1 111.16(9) 9_555 2_555
Ce Ce Mg1 111.16(9) 9_555 27_555
Ce Ce Mg1 51.55(6) 9_555 28_555
Ce Ce Mg2 148.07(10) 9_555 145_544
Ce Ce Mg2 96.90(9) 9_555 146_555
Ce Ce Mg2 96.90(9) 9_555 171_554
Ce Ce Mg2 148.07(10) 9_555 172_545
Ce Ce Mg3 52.49(3) 9_555 5_555
Ce Ce Mg3 142.49(3) 9_555 7_555
Ce Ce Mg3 95.29(3) 9_555 9_555
Ce Ce Mg3 95.29(3) 9_555 12_555
Ce Ce Mg4 135.00(4) 9_555 145_544
Ce Ce Mg1 111.16(9) 11_555 1_555
Ce Ce Mg1 51.55(6) 11_555 2_555
Ce Ce Mg1 51.55(6) 11_555 27_555
Ce Ce Mg1 111.16(9) 11_555 28_555
Ce Ce Mg2 96.90(9) 11_555 145_544
Ce Ce Mg2 148.07(10) 11_555 146_555
Ce Ce Mg2 148.07(10) 11_555 171_554
Ce Ce Mg2 96.90(9) 11_555 172_545
Ce Ce Mg3 142.49(3) 11_555 5_555
Ce Ce Mg3 52.49(3) 11_555 7_555
Ce Ce Mg3 95.29(3) 11_555 9_555
Ce Ce Mg3 95.29(3) 11_555 12_555
Ce Ce Mg4 135.00(4) 11_555 145_544
Mg1 Ce Mg1 158.75(14) 1_555 2_555
Mg1 Ce Mg1 88.05(11) 1_555 27_555
Mg1 Ce Mg1 88.05(11) 1_555 28_555
Mg1 Ce Mg2 147.38(15) 1_555 145_544
Mg1 Ce Mg2 53.87(9) 1_555 146_555
Mg1 Ce Mg2 97.26(12) 1_555 171_554
Mg1 Ce Mg2 97.26(12) 1_555 172_545
Mg1 Ce Mg3 48.32(6) 1_555 5_555
Mg1 Ce Mg3 135.49(10) 1_555 7_555
Mg1 Ce Mg3 48.32(6) 1_555 9_555
Mg1 Ce Mg3 135.49(10) 1_555 12_555
Mg1 Ce Mg4 100.63(8) 1_555 145_544
Mg1 Ce Sb 79.37(8) 1_555 1_555
Mg1 Ce Mg1 88.05(11) 2_555 27_555
Mg1 Ce Mg1 88.05(11) 2_555 28_555
Mg1 Ce Mg2 53.87(9) 2_555 145_544
Mg1 Ce Mg2 147.38(15) 2_555 146_555
Mg1 Ce Mg2 97.26(12) 2_555 171_554
Mg1 Ce Mg2 97.26(12) 2_555 172_545
Mg1 Ce Mg3 135.49(10) 2_555 5_555
Mg1 Ce Mg3 48.32(6) 2_555 7_555
Mg1 Ce Mg3 135.49(10) 2_555 9_555
Mg1 Ce Mg3 48.32(6) 2_555 12_555
Mg1 Ce Mg4 100.63(8) 2_555 145_544
Mg1 Ce Sb 79.37(8) 2_555 1_555
Mg1 Ce Mg1 158.75(14) 27_555 28_555
Mg1 Ce Mg2 97.26(12) 27_555 145_544
Mg1 Ce Mg2 97.26(12) 27_555 146_555
Mg1 Ce Mg2 147.38(15) 27_555 171_554
Mg1 Ce Mg2 53.87(9) 27_555 172_545
Mg1 Ce Mg3 135.49(10) 27_555 5_555
Mg1 Ce Mg3 48.32(6) 27_555 7_555
Mg1 Ce Mg3 48.32(6) 27_555 9_555
Mg1 Ce Mg3 135.49(10) 27_555 12_555
Mg1 Ce Mg4 100.63(8) 27_555 145_544
Mg1 Ce Sb 79.37(8) 27_555 1_555
Mg1 Ce Mg2 97.26(12) 28_555 145_544
Mg1 Ce Mg2 97.26(12) 28_555 146_555
Mg1 Ce Mg2 53.87(9) 28_555 171_554
Mg1 Ce Mg2 147.38(15) 28_555 172_545
Mg1 Ce Mg3 48.32(6) 28_555 5_555
Mg1 Ce Mg3 135.49(10) 28_555 7_555
Mg1 Ce Mg3 135.49(10) 28_555 9_555
Mg1 Ce Mg3 48.32(6) 28_555 12_555
Mg1 Ce Mg4 100.63(8) 28_555 145_544
Mg1 Ce Sb 79.37(8) 28_555 1_555
Mg2 Ce Mg2 93.51(12) 145_544 146_555
Mg2 Ce Mg2 62.01(10) 145_544 171_554
Mg2 Ce Mg2 62.01(10) 145_544 172_545
Mg2 Ce Mg3 114.92(9) 145_544 5_555
Mg2 Ce Mg3 53.13(7) 145_544 7_555
Mg2 Ce Mg3 114.92(9) 145_544 9_555
Mg2 Ce Mg3 53.13(7) 145_544 12_555
Mg2 Ce Mg4 46.76(7) 145_544 145_544
Mg2 Ce Sb 133.24(11) 145_544 1_555
Mg2 Ce Mg2 62.01(10) 146_555 171_554
Mg2 Ce Mg2 62.01(10) 146_555 172_545
Mg2 Ce Mg3 53.13(7) 146_555 5_555
Mg2 Ce Mg3 114.92(9) 146_555 7_555
Mg2 Ce Mg3 53.13(7) 146_555 9_555
Mg2 Ce Mg3 114.92(9) 146_555 12_555
Mg2 Ce Mg4 46.76(7) 146_555 145_544
Mg2 Ce Sb 133.24(11) 146_555 1_555
Mg2 Ce Mg2 93.51(12) 171_554 172_545
Mg2 Ce Mg3 53.13(7) 171_554 5_555
Mg2 Ce Mg3 114.92(9) 171_554 7_555
Mg2 Ce Mg3 114.92(9) 171_554 9_555
Mg2 Ce Mg3 53.13(7) 171_554 12_555
Mg2 Ce Mg4 46.76(7) 171_554 145_544
Mg2 Ce Sb 133.24(11) 171_554 1_555
Mg2 Ce Mg3 114.92(9) 172_545 5_555
Mg2 Ce Mg3 53.13(7) 172_545 7_555
Mg2 Ce Mg3 53.13(7) 172_545 9_555
Mg2 Ce Mg3 114.92(9) 172_545 12_555
Mg2 Ce Mg4 46.76(7) 172_545 145_544
Mg2 Ce Sb 133.24(11) 172_545 1_555
Mg3 Ce Mg3 165.019(4) 5_555 7_555
Mg3 Ce Mg3 89.026(4) 5_555 9_555
Mg3 Ce Mg3 89.026(4) 5_555 12_555
Mg3 Ce Mg4 82.51(2) 5_555 145_544
Mg3 Ce Sb 97.49(3) 5_555 1_555
Mg3 Ce Mg3 89.026(4) 7_555 9_555
Mg3 Ce Mg3 89.026(4) 7_555 12_555
Mg3 Ce Mg4 82.51(2) 7_555 145_544
Mg3 Ce Sb 97.49(3) 7_555 1_555
Mg3 Ce Mg3 165.019(4) 9_555 12_555
Mg3 Ce Mg4 82.51(2) 9_555 145_544
Mg3 Ce Sb 97.49(3) 9_555 1_555
Mg3 Ce Mg4 82.51(2) 12_555 145_544
Mg3 Ce Sb 97.49(3) 12_555 1_555
Mg4 Ce Sb 180.00(3) 145_544 1_555
Ce Mg1 Ce 76.90(7) 1_555 5_555
Ce Mg1 Ce 76.90(7) 1_555 9_555
Ce Mg1 Mg1 111.16(12) 1_555 52_555
Ce Mg1 Mg1 111.16(12) 1_555 99_555
Ce Mg1 Mg1 169.37(13) 1_555 146_555
Ce Mg1 Mg2 122.70(12) 1_555 52_555
Ce Mg1 Mg2 122.70(12) 1_555 99_555
Ce Mg1 Mg2 60.44(10) 1_555 146_555
Ce Mg1 Mg3 133.49(8) 1_555 1_555
Ce Mg1 Mg3 67.18(7) 1_555 5_555
Ce Mg1 Mg3 67.18(7) 1_555 9_555
Ce Mg1 Sb 45.89(6) 1_555 1_555
Ce Mg1 Ce 76.90(7) 5_555 9_555
Ce Mg1 Mg1 169.37(14) 5_555 52_555
Ce Mg1 Mg1 111.16(12) 5_555 99_555
Ce Mg1 Mg1 111.16(12) 5_555 146_555
Ce Mg1 Mg2 60.44(10) 5_555 52_555
Ce Mg1 Mg2 122.70(12) 5_555 99_555
Ce Mg1 Mg2 122.70(13) 5_555 146_555
Ce Mg1 Mg3 67.18(7) 5_555 1_555
Ce Mg1 Mg3 133.49(8) 5_555 5_555
Ce Mg1 Mg3 67.18(8) 5_555 9_555
Ce Mg1 Sb 45.89(6) 5_555 1_555
Ce Mg1 Mg1 111.16(12) 9_555 52_555
Ce Mg1 Mg1 169.37(14) 9_555 99_555
Ce Mg1 Mg1 111.16(12) 9_555 146_555
Ce Mg1 Mg2 122.70(12) 9_555 52_555
Ce Mg1 Mg2 60.44(10) 9_555 99_555
Ce Mg1 Mg2 122.70(13) 9_555 146_555
Ce Mg1 Mg3 67.18(7) 9_555 1_555
Ce Mg1 Mg3 67.18(8) 9_555 5_555
Ce Mg1 Mg3 133.49(8) 9_555 9_555
Ce Mg1 Sb 45.89(6) 9_555 1_555
Mg1 Mg1 Mg1 60.00(13) 52_555 99_555
Mg1 Mg1 Mg1 60.00(13) 52_555 146_555
Mg1 Mg1 Mg2 108.93(16) 52_555 52_555
Mg1 Mg1 Mg2 59.56(13) 52_555 99_555
Mg1 Mg1 Mg2 59.56(13) 52_555 146_555
Mg1 Mg1 Mg3 108.82(13) 52_555 1_555
Mg1 Mg1 Mg3 57.13(11) 52_555 5_555
Mg1 Mg1 Mg3 108.82(13) 52_555 9_555
Mg1 Mg1 Sb 144.74(12) 52_555 1_555
Mg1 Mg1 Mg1 60.00(13) 99_555 146_555
Mg1 Mg1 Mg2 59.56(13) 99_555 52_555
Mg1 Mg1 Mg2 108.93(16) 99_555 99_555
Mg1 Mg1 Mg2 59.56(13) 99_555 146_555
Mg1 Mg1 Mg3 108.82(13) 99_555 1_555
Mg1 Mg1 Mg3 108.82(13) 99_555 5_555
Mg1 Mg1 Mg3 57.13(11) 99_555 9_555
Mg1 Mg1 Sb 144.74(12) 99_555 1_555
Mg1 Mg1 Mg2 59.56(13) 146_555 52_555
Mg1 Mg1 Mg2 59.56(13) 146_555 99_555
Mg1 Mg1 Mg2 108.93(16) 146_555 146_555
Mg1 Mg1 Mg3 57.13(11) 146_555 1_555
Mg1 Mg1 Mg3 108.82(13) 146_555 5_555
Mg1 Mg1 Mg3 108.82(13) 146_555 9_555
Mg1 Mg1 Sb 144.74(12) 146_555 1_555
Mg2 Mg1 Mg2 112.42(16) 52_555 99_555
Mg2 Mg1 Mg2 112.42(16) 52_555 146_555
Mg2 Mg1 Mg3 62.12(11) 52_555 1_555
Mg2 Mg1 Mg3 166.06(14) 52_555 5_555
Mg2 Mg1 Mg3 62.12(11) 52_555 9_555
Mg2 Mg1 Sb 106.33(11) 52_555 1_555
Mg2 Mg1 Mg2 112.42(16) 99_555 146_555
Mg2 Mg1 Mg3 62.12(11) 99_555 1_555
Mg2 Mg1 Mg3 62.12(11) 99_555 5_555
Mg2 Mg1 Mg3 166.06(14) 99_555 9_555
Mg2 Mg1 Sb 106.33(11) 99_555 1_555
Mg2 Mg1 Mg3 166.06(14) 146_555 1_555
Mg2 Mg1 Mg3 62.12(11) 146_555 5_555
Mg2 Mg1 Mg3 62.12(11) 146_555 9_555
Mg2 Mg1 Sb 106.33(11) 146_555 1_555
Mg3 Mg1 Mg3 119.83(8) 1_555 5_555
Mg3 Mg1 Mg3 119.83(8) 1_555 9_555
Mg3 Mg1 Sb 87.60(7) 1_555 1_555
Mg3 Mg1 Mg3 119.83(8) 5_555 9_555
Mg3 Mg1 Sb 87.60(7) 5_555 1_555
Mg3 Mg1 Sb 87.60(7) 9_555 1_555
Ce Mg2 Ce 116.13(7) 53_555 105_555
Ce Mg2 Ce 116.13(8) 53_555 145_555
Ce Mg2 Mg1 65.69(11) 53_555 52_555
Ce Mg2 Mg1 116.63(13) 53_555 99_555
Ce Mg2 Mg1 116.63(13) 53_555 146_555
Ce Mg2 Mg2 59.00(10) 53_555 26_655
Ce Mg2 Mg2 59.00(10) 53_555 27_565
Ce Mg2 Mg2 133.24(12) 53_555 28_556
Ce Mg2 Mg3 67.30(7) 53_555 52_555
Ce Mg2 Mg3 67.30(8) 53_555 59_555
Ce Mg2 Mg3 170.48(8) 53_555 104_555
Ce Mg2 Mg4 78.51(7) 53_555 1_555
Ce Mg2 Ce 116.13(8) 105_555 145_555
Ce Mg2 Mg1 116.63(13) 105_555 52_555
Ce Mg2 Mg1 65.69(11) 105_555 99_555
Ce Mg2 Mg1 116.63(13) 105_555 146_555
Ce Mg2 Mg2 59.00(10) 105_555 26_655
Ce Mg2 Mg2 133.24(12) 105_555 27_565
Ce Mg2 Mg2 59.00(10) 105_555 28_556
Ce Mg2 Mg3 67.30(7) 105_555 52_555
Ce Mg2 Mg3 170.48(8) 105_555 59_555
Ce Mg2 Mg3 67.30(8) 105_555 104_555
Ce Mg2 Mg4 78.51(7) 105_555 1_555
Ce Mg2 Mg1 116.63(13) 145_555 52_555
Ce Mg2 Mg1 116.63(13) 145_555 99_555
Ce Mg2 Mg1 65.69(11) 145_555 146_555
Ce Mg2 Mg2 133.24(13) 145_555 26_655
Ce Mg2 Mg2 59.00(10) 145_555 27_565
Ce Mg2 Mg2 59.00(10) 145_555 28_556
Ce Mg2 Mg3 170.48(8) 145_555 52_555
Ce Mg2 Mg3 67.30(7) 145_555 59_555
Ce Mg2 Mg3 67.30(7) 145_555 104_555
Ce Mg2 Mg4 78.51(8) 145_555 1_555
Mg1 Mg2 Mg1 60.88(13) 52_555 99_555
Mg1 Mg2 Mg1 60.88(13) 52_555 146_555
Mg1 Mg2 Mg2 103.26(15) 52_555 26_655
Mg1 Mg2 Mg2 103.26(15) 52_555 27_565
Mg1 Mg2 Mg2 161.07(17) 52_555 28_556
Mg1 Mg2 Mg3 55.68(10) 52_555 52_555
Mg1 Mg2 Mg3 55.68(10) 52_555 59_555
Mg1 Mg2 Mg3 104.79(12) 52_555 104_555
Mg1 Mg2 Mg4 144.19(14) 52_555 1_555
Mg1 Mg2 Mg1 60.88(13) 99_555 146_555
Mg1 Mg2 Mg2 103.26(15) 99_555 26_655
Mg1 Mg2 Mg2 161.07(17) 99_555 27_565
Mg1 Mg2 Mg2 103.26(15) 99_555 28_556
Mg1 Mg2 Mg3 55.68(10) 99_555 52_555
Mg1 Mg2 Mg3 104.79(12) 99_555 59_555
Mg1 Mg2 Mg3 55.68(10) 99_555 104_555
Mg1 Mg2 Mg4 144.19(14) 99_555 1_555
Mg1 Mg2 Mg2 161.07(17) 146_555 26_655
Mg1 Mg2 Mg2 103.26(15) 146_555 27_565
Mg1 Mg2 Mg2 103.26(15) 146_555 28_556
Mg1 Mg2 Mg3 104.79(12) 146_555 52_555
Mg1 Mg2 Mg3 55.68(10) 146_555 59_555
Mg1 Mg2 Mg3 55.68(10) 146_555 104_555
Mg1 Mg2 Mg4 144.19(14) 146_555 1_555
Mg2 Mg2 Mg2 90.00(13) 26_655 27_565
Mg2 Mg2 Mg2 90.00(13) 26_655 28_556
Mg2 Mg2 Mg3 56.28(10) 26_655 52_555
Mg2 Mg2 Mg3 126.02(12) 26_655 59_555
Mg2 Mg2 Mg3 126.02(12) 26_655 104_555
Mg2 Mg2 Mg4 54.74(10) 26_655 1_555
Mg2 Mg2 Mg2 90.00(13) 27_565 28_556
Mg2 Mg2 Mg3 126.02(12) 27_565 52_555
Mg2 Mg2 Mg3 56.28(10) 27_565 59_555
Mg2 Mg2 Mg3 126.02(12) 27_565 104_555
Mg2 Mg2 Mg4 54.74(10) 27_565 1_555
Mg2 Mg2 Mg3 126.02(12) 28_556 52_555
Mg2 Mg2 Mg3 126.02(12) 28_556 59_555
Mg2 Mg2 Mg3 56.28(10) 28_556 104_555
Mg2 Mg2 Mg4 54.74(10) 28_556 1_555
Mg3 Mg2 Mg3 107.89(7) 52_555 59_555
Mg3 Mg2 Mg3 107.89(7) 52_555 104_555
Mg3 Mg2 Mg4 111.01(8) 52_555 1_555
Mg3 Mg2 Mg3 107.89(7) 59_555 104_555
Mg3 Mg2 Mg4 111.01(8) 59_555 1_555
Mg3 Mg2 Mg4 111.01(8) 104_555 1_555
Ce Mg3 Ce 75.01944 5_555 9_555
Ce Mg3 Ce 180.00000 5_555 151_555
Ce Mg3 Ce 104.98056 5_555 155_555
Ce Mg3 Mg1 64.50(8) 5_555 1_555
Ce Mg3 Mg1 64.50(8) 5_555 26_555
Ce Mg3 Mg1 115.50(10) 5_555 146_555
Ce Mg3 Mg1 115.50(10) 5_555 169_555
Ce Mg3 Mg2 59.57(7) 5_555 52_555
Ce Mg3 Mg2 59.57(7) 5_555 75_455
Ce Mg3 Mg2 120.43(10) 5_555 99_555
Ce Mg3 Mg2 120.43(10) 5_555 124_455
Ce Mg3 Ce 104.98056 9_555 151_555
Ce Mg3 Ce 180.00000 9_555 155_555
Ce Mg3 Mg1 64.50(8) 9_555 1_555
Ce Mg3 Mg1 64.50(8) 9_555 26_555
Ce Mg3 Mg1 115.50(10) 9_555 146_555
Ce Mg3 Mg1 115.50(10) 9_555 169_555
Ce Mg3 Mg2 120.43(10) 9_555 52_555
Ce Mg3 Mg2 120.43(10) 9_555 75_455
Ce Mg3 Mg2 59.57(7) 9_555 99_555
Ce Mg3 Mg2 59.57(7) 9_555 124_455
Ce Mg3 Ce 75.01944 151_555 155_555
Ce Mg3 Mg1 115.50(10) 151_555 1_555
Ce Mg3 Mg1 115.50(10) 151_555 26_555
Ce Mg3 Mg1 64.50(8) 151_555 146_555
Ce Mg3 Mg1 64.50(8) 151_555 169_555
Ce Mg3 Mg2 120.43(10) 151_555 52_555
Ce Mg3 Mg2 120.43(10) 151_555 75_455
Ce Mg3 Mg2 59.57(7) 151_555 99_555
Ce Mg3 Mg2 59.57(7) 151_555 124_455
Ce Mg3 Mg1 115.50(10) 155_555 1_555
Ce Mg3 Mg1 115.50(10) 155_555 26_555
Ce Mg3 Mg1 64.50(8) 155_555 146_555
Ce Mg3 Mg1 64.50(8) 155_555 169_555
Ce Mg3 Mg2 59.57(7) 155_555 52_555
Ce Mg3 Mg2 59.57(7) 155_555 75_455
Ce Mg3 Mg2 120.43(10) 155_555 99_555
Ce Mg3 Mg2 120.43(10) 155_555 124_455
Mg1 Mg3 Mg1 114.27(16) 1_555 26_555
Mg1 Mg3 Mg1 65.73(12) 1_555 146_555
Mg1 Mg3 Mg1 179.97(18) 1_555 169_555
Mg1 Mg3 Mg2 62.20(11) 1_555 52_555
Mg1 Mg3 Mg2 117.80(15) 1_555 75_455
Mg1 Mg3 Mg2 62.20(11) 1_555 99_555
Mg1 Mg3 Mg2 117.80(15) 1_555 124_455
Mg1 Mg3 Mg1 179.97(18) 26_555 146_555
Mg1 Mg3 Mg1 65.73(12) 26_555 169_555
Mg1 Mg3 Mg2 117.80(15) 26_555 52_555
Mg1 Mg3 Mg2 62.20(11) 26_555 75_455
Mg1 Mg3 Mg2 117.80(15) 26_555 99_555
Mg1 Mg3 Mg2 62.20(11) 26_555 124_455
Mg1 Mg3 Mg1 114.27(16) 146_555 169_555
Mg1 Mg3 Mg2 62.20(11) 146_555 52_555
Mg1 Mg3 Mg2 117.80(15) 146_555 75_455
Mg1 Mg3 Mg2 62.20(11) 146_555 99_555
Mg1 Mg3 Mg2 117.80(15) 146_555 124_455
Mg1 Mg3 Mg2 117.80(15) 169_555 52_555
Mg1 Mg3 Mg2 62.20(11) 169_555 75_455
Mg1 Mg3 Mg2 117.80(15) 169_555 99_555
Mg1 Mg3 Mg2 62.20(11) 169_555 124_455
Mg2 Mg3 Mg2 67.45(11) 52_555 75_455
Mg2 Mg3 Mg2 112.55(14) 52_555 99_555
Mg2 Mg3 Mg2 180.00(17) 52_555 124_455
Mg2 Mg3 Mg2 180.00(17) 75_455 99_555
Mg2 Mg3 Mg2 112.55(14) 75_455 124_455
Mg2 Mg3 Mg2 67.45(11) 99_555 124_455
Ce Mg4 Ce 180.00000 53_555 55_556
Ce Mg4 Ce 89.99999 53_555 105_555
Ce Mg4 Ce 89.99999 53_555 107_565
Ce Mg4 Ce 90.00(4) 53_555 145_555
Ce Mg4 Ce 90.00(4) 53_555 147_655
Ce Mg4 Mg2 54.74(7) 53_555 1_555
Ce Mg4 Mg2 125.26(10) 53_555 2_566
Ce Mg4 Mg2 125.26(10) 53_555 3_656
Ce Mg4 Mg2 54.74(7) 53_555 4_665
Ce Mg4 Mg2 125.26(10) 53_555 25_666
Ce Mg4 Mg2 54.74(7) 53_555 26_655
Ce Mg4 Mg2 54.74(7) 53_555 27_565
Ce Mg4 Mg2 125.26(10) 53_555 28_556
Ce Mg4 Ce 89.99999 55_556 105_555
Ce Mg4 Ce 89.99999 55_556 107_565
Ce Mg4 Ce 90.00(4) 55_556 145_555
Ce Mg4 Ce 90.00(4) 55_556 147_655
Ce Mg4 Mg2 125.26(10) 55_556 1_555
Ce Mg4 Mg2 54.74(7) 55_556 2_566
Ce Mg4 Mg2 54.74(7) 55_556 3_656
Ce Mg4 Mg2 125.26(10) 55_556 4_665
Ce Mg4 Mg2 54.74(7) 55_556 25_666
Ce Mg4 Mg2 125.26(10) 55_556 26_655
Ce Mg4 Mg2 125.26(10) 55_556 27_565
Ce Mg4 Mg2 54.74(7) 55_556 28_556
Ce Mg4 Ce 180.00000 105_555 107_565
Ce Mg4 Ce 90.00(4) 105_555 145_555
Ce Mg4 Ce 90.00(4) 105_555 147_655
Ce Mg4 Mg2 54.74(7) 105_555 1_555
Ce Mg4 Mg2 125.26(10) 105_555 2_566
Ce Mg4 Mg2 54.74(7) 105_555 3_656
Ce Mg4 Mg2 125.26(10) 105_555 4_665
Ce Mg4 Mg2 125.26(10) 105_555 25_666
Ce Mg4 Mg2 54.74(7) 105_555 26_655
Ce Mg4 Mg2 125.26(10) 105_555 27_565
Ce Mg4 Mg2 54.74(7) 105_555 28_556
Ce Mg4 Ce 90.00(4) 107_565 145_555
Ce Mg4 Ce 90.00(4) 107_565 147_655
Ce Mg4 Mg2 125.26(10) 107_565 1_555
Ce Mg4 Mg2 54.74(7) 107_565 2_566
Ce Mg4 Mg2 125.26(10) 107_565 3_656
Ce Mg4 Mg2 54.74(7) 107_565 4_665
Ce Mg4 Mg2 54.74(7) 107_565 25_666
Ce Mg4 Mg2 125.26(10) 107_565 26_655
Ce Mg4 Mg2 54.74(7) 107_565 27_565
Ce Mg4 Mg2 125.26(10) 107_565 28_556
Ce Mg4 Ce 180.00(6) 145_555 147_655
Ce Mg4 Mg2 54.74(8) 145_555 1_555
Ce Mg4 Mg2 54.74(8) 145_555 2_566
Ce Mg4 Mg2 125.26(11) 145_555 3_656
Ce Mg4 Mg2 125.26(11) 145_555 4_665
Ce Mg4 Mg2 125.26(11) 145_555 25_666
Ce Mg4 Mg2 125.26(11) 145_555 26_655
Ce Mg4 Mg2 54.74(8) 145_555 27_565
Ce Mg4 Mg2 54.74(8) 145_555 28_556
Ce Mg4 Mg2 125.26(11) 147_655 1_555
Ce Mg4 Mg2 125.26(11) 147_655 2_566
Ce Mg4 Mg2 54.74(8) 147_655 3_656
Ce Mg4 Mg2 54.74(8) 147_655 4_665
Ce Mg4 Mg2 54.74(8) 147_655 25_666
Ce Mg4 Mg2 54.74(8) 147_655 26_655
Ce Mg4 Mg2 125.26(11) 147_655 27_565
Ce Mg4 Mg2 125.26(11) 147_655 28_556
Mg2 Mg4 Mg2 109.47(15) 1_555 2_566
Mg2 Mg4 Mg2 109.47(15) 1_555 3_656
Mg2 Mg4 Mg2 109.47(15) 1_555 4_665
Mg2 Mg4 Mg2 180.00(17) 1_555 25_666
Mg2 Mg4 Mg2 70.53(12) 1_555 26_655
Mg2 Mg4 Mg2 70.53(12) 1_555 27_565
Mg2 Mg4 Mg2 70.53(12) 1_555 28_556
Mg2 Mg4 Mg2 109.47(15) 2_566 3_656
Mg2 Mg4 Mg2 109.47(15) 2_566 4_665
Mg2 Mg4 Mg2 70.53(12) 2_566 25_666
Mg2 Mg4 Mg2 180.00(17) 2_566 26_655
Mg2 Mg4 Mg2 70.53(12) 2_566 27_565
Mg2 Mg4 Mg2 70.53(12) 2_566 28_556
Mg2 Mg4 Mg2 109.47(15) 3_656 4_665
Mg2 Mg4 Mg2 70.53(12) 3_656 25_666
Mg2 Mg4 Mg2 70.53(12) 3_656 26_655
Mg2 Mg4 Mg2 180.00(17) 3_656 27_565
Mg2 Mg4 Mg2 70.53(12) 3_656 28_556
Mg2 Mg4 Mg2 70.53(12) 4_665 25_666
Mg2 Mg4 Mg2 70.53(12) 4_665 26_655
Mg2 Mg4 Mg2 70.53(12) 4_665 27_565
Mg2 Mg4 Mg2 180.00(17) 4_665 28_556
Mg2 Mg4 Mg2 109.47(15) 25_666 26_655
Mg2 Mg4 Mg2 109.47(15) 25_666 27_565
Mg2 Mg4 Mg2 109.47(15) 25_666 28_556
Mg2 Mg4 Mg2 109.47(15) 26_655 27_565
Mg2 Mg4 Mg2 109.47(15) 26_655 28_556
Mg2 Mg4 Mg2 109.47(15) 27_565 28_556
Ce Sb Ce 179.97(8) 1_555 3_555
Ce Sb Ce 90.00(5) 1_555 5_555
Ce Sb Ce 90.00(5) 1_555 7_555
Ce Sb Ce 90.00(5) 1_555 9_555
Ce Sb Ce 90.00(5) 1_555 11_555
Ce Sb Mg1 54.74(6) 1_555 1_555
Ce Sb Mg1 54.74(6) 1_555 2_555
Ce Sb Mg1 125.26(10) 1_555 3_555
Ce Sb Mg1 125.26(10) 1_555 4_555
Ce Sb Mg1 125.26(10) 1_555 25_555
Ce Sb Mg1 125.26(10) 1_555 26_555
Ce Sb Mg1 54.74(6) 1_555 27_555
Ce Sb Mg1 54.74(6) 1_555 28_555
Ce Sb Ce 90.00(5) 3_555 5_555
Ce Sb Ce 90.00(5) 3_555 7_555
Ce Sb Ce 90.00(5) 3_555 9_555
Ce Sb Ce 90.00(5) 3_555 11_555
Ce Sb Mg1 125.26(10) 3_555 1_555
Ce Sb Mg1 125.26(10) 3_555 2_555
Ce Sb Mg1 54.74(6) 3_555 3_555
Ce Sb Mg1 54.74(6) 3_555 4_555
Ce Sb Mg1 54.74(6) 3_555 25_555
Ce Sb Mg1 54.74(6) 3_555 26_555
Ce Sb Mg1 125.26(10) 3_555 27_555
Ce Sb Mg1 125.26(10) 3_555 28_555
Ce Sb Ce 179.97203 5_555 7_555
Ce Sb Ce 90.00001 5_555 9_555
Ce Sb Ce 90.00001 5_555 11_555
Ce Sb Mg1 54.74(6) 5_555 1_555
Ce Sb Mg1 125.26(9) 5_555 2_555
Ce Sb Mg1 125.26(9) 5_555 3_555
Ce Sb Mg1 54.74(6) 5_555 4_555
Ce Sb Mg1 125.26(9) 5_555 25_555
Ce Sb Mg1 54.74(6) 5_555 26_555
Ce Sb Mg1 54.74(6) 5_555 27_555
Ce Sb Mg1 125.26(9) 5_555 28_555
Ce Sb Ce 90.00001 7_555 9_555
Ce Sb Ce 90.00001 7_555 11_555
Ce Sb Mg1 125.26(9) 7_555 1_555
Ce Sb Mg1 54.74(6) 7_555 2_555
Ce Sb Mg1 54.74(6) 7_555 3_555
Ce Sb Mg1 125.26(9) 7_555 4_555
Ce Sb Mg1 54.74(6) 7_555 25_555
Ce Sb Mg1 125.26(9) 7_555 26_555
Ce Sb Mg1 125.26(9) 7_555 27_555
Ce Sb Mg1 54.74(6) 7_555 28_555
Ce Sb Ce 179.97203 9_555 11_555
Ce Sb Mg1 54.74(6) 9_555 1_555
Ce Sb Mg1 125.26(9) 9_555 2_555
Ce Sb Mg1 54.74(6) 9_555 3_555
Ce Sb Mg1 125.26(9) 9_555 4_555
Ce Sb Mg1 125.26(9) 9_555 25_555
Ce Sb Mg1 54.74(6) 9_555 26_555
Ce Sb Mg1 125.26(9) 9_555 27_555
Ce Sb Mg1 54.74(6) 9_555 28_555
Ce Sb Mg1 125.26(9) 11_555 1_555
Ce Sb Mg1 54.74(6) 11_555 2_555
Ce Sb Mg1 125.26(9) 11_555 3_555
Ce Sb Mg1 54.74(6) 11_555 4_555
Ce Sb Mg1 54.74(6) 11_555 25_555
Ce Sb Mg1 125.26(9) 11_555 26_555
Ce Sb Mg1 54.74(6) 11_555 27_555
Ce Sb Mg1 125.26(9) 11_555 28_555
Mg1 Sb Mg1 109.47(10) 1_555 2_555
Mg1 Sb Mg1 109.47(10) 1_555 3_555
Mg1 Sb Mg1 109.47(10) 1_555 4_555
Mg1 Sb Mg1 180.00(12) 1_555 25_555
Mg1 Sb Mg1 70.53(8) 1_555 26_555
Mg1 Sb Mg1 70.53(8) 1_555 27_555
Mg1 Sb Mg1 70.53(8) 1_555 28_555
Mg1 Sb Mg1 109.47(10) 2_555 3_555
Mg1 Sb Mg1 109.47(10) 2_555 4_555
Mg1 Sb Mg1 70.53(8) 2_555 25_555
Mg1 Sb Mg1 180.00(12) 2_555 26_555
Mg1 Sb Mg1 70.53(8) 2_555 27_555
Mg1 Sb Mg1 70.53(8) 2_555 28_555
Mg1 Sb Mg1 109.47(10) 3_555 4_555
Mg1 Sb Mg1 70.53(8) 3_555 25_555
Mg1 Sb Mg1 70.53(8) 3_555 26_555
Mg1 Sb Mg1 180.00(12) 3_555 27_555
Mg1 Sb Mg1 70.53(8) 3_555 28_555
Mg1 Sb Mg1 70.53(8) 4_555 25_555
Mg1 Sb Mg1 70.53(8) 4_555 26_555
Mg1 Sb Mg1 70.53(8) 4_555 27_555
Mg1 Sb Mg1 180.00(12) 4_555 28_555
Mg1 Sb Mg1 109.47(10) 25_555 26_555
Mg1 Sb Mg1 109.47(10) 25_555 27_555
Mg1 Sb Mg1 109.47(10) 25_555 28_555
Mg1 Sb Mg1 109.47(10) 26_555 27_555
Mg1 Sb Mg1 109.47(10) 26_555 28_555
Mg1 Sb Mg1 109.47(10) 27_555 28_555

loop_
_geom_bond_atom_site_label_1
_geom_bond_atom_site_label_2
_geom_bond_distance
_geom_bond_site_symmetry_2
Ce Ce 4.4918(15) 5_555
Ce Ce 4.4918(15) 7_555
Ce Ce 4.4918(15) 9_555
Ce Ce 4.4918(15) 11_555
Ce Mg1 3.612(3) 1_555
Ce Mg1 3.612(3) 2_555
Ce Mg1 3.612(3) 27_555
Ce Mg1 3.612(3) 28_555
Ce Mg2 3.448(3) 145_544
Ce Mg2 3.448(3) 146_555
Ce Mg2 3.448(3) 171_554
Ce Mg2 3.448(3) 172_545
Ce Mg3 3.6885(8) 5_555
Ce Mg3 3.6885(8) 7_555
Ce Mg3 3.6885(8) 9_555
Ce Mg3 3.6885(8) 12_555
Ce Mg4 4.1378(15) 145_544
Ce Sb 3.1762(15) 1_555
Mg1 Ce 3.612(3) 1_555
Mg1 Ce 3.612(3) 5_555
Mg1 Ce 3.612(3) 9_555
Mg1 Mg1 3.244(4) 52_555
Mg1 Mg1 3.244(4) 99_555
Mg1 Mg1 3.244(4) 146_555
Mg1 Mg2 3.201(4) 52_555
Mg1 Mg2 3.201(4) 99_555
Mg1 Mg2 3.201(4) 146_555
Mg1 Mg3 2.989(3) 1_555
Mg1 Mg3 2.989(3) 5_555
Mg1 Mg3 2.989(3) 9_555
Mg1 Sb 4.348(3) 1_555
Mg2 Ce 3.448(3) 53_555
Mg2 Ce 3.448(3) 105_555
Mg2 Ce 3.448(3) 145_555
Mg2 Mg1 3.201(4) 52_555
Mg2 Mg1 3.201(4) 99_555
Mg2 Mg1 3.201(4) 146_555
Mg2 Mg2 3.552(4) 26_655
Mg2 Mg2 3.552(4) 27_565
Mg2 Mg2 3.552(4) 28_556
Mg2 Mg3 3.199(3) 52_555
Mg2 Mg3 3.199(3) 59_555
Mg2 Mg3 3.199(3) 104_555
Mg2 Mg4 3.076(3) 1_555
Mg3 Ce 3.6885(8) 5_555
Mg3 Ce 3.6885(8) 9_555
Mg3 Ce 3.6885(8) 151_555
Mg3 Ce 3.6885(8) 155_555
Mg3 Mg1 2.989(3) 1_555
Mg3 Mg1 2.989(3) 26_555
Mg3 Mg1 2.989(3) 146_555
Mg3 Mg1 2.989(3) 169_555
Mg3 Mg2 3.199(3) 52_555
Mg3 Mg2 3.199(3) 75_455
Mg3 Mg2 3.199(3) 99_555
Mg3 Mg2 3.199(3) 124_455
Mg4 Ce 4.1378(15) 53_555
Mg4 Ce 4.1378(15) 55_556
Mg4 Ce 4.1378(15) 105_555
Mg4 Ce 4.1378(15) 107_565
Mg4 Ce 4.1378(15) 145_555
Mg4 Ce 4.1378(15) 147_655
Mg4 Mg2 3.076(3) 1_555
Mg4 Mg2 3.076(3) 2_566
Mg4 Mg2 3.076(3) 3_656
Mg4 Mg2 3.076(3) 4_665
Mg4 Mg2 3.076(3) 25_666
Mg4 Mg2 3.076(3) 26_655
Mg4 Mg2 3.076(3) 27_565
Mg4 Mg2 3.076(3) 28_556
Sb Ce 3.1762(15) 1_555
Sb Ce 3.1762(15) 3_555
Sb Ce 3.1762(15) 5_555
Sb Ce 3.1762(15) 7_555
Sb Ce 3.1762(15) 9_555
Sb Ce 3.1762(15) 11_555
Sb Mg1 4.348(3) 1_555
Sb Mg1 4.348(3) 2_555
Sb Mg1 4.348(3) 3_555
Sb Mg1 4.348(3) 4_555
Sb Mg1 4.348(3) 25_555
Sb Mg1 4.348(3) 26_555
Sb Mg1 4.348(3) 27_555
Sb Mg1 4.348(3) 28_555
